data_7712543
loop_
_publ_author_name
'Pankov, Roman O.'
'Prima, Darya O.'
'Kostyukovich, Alexander Yu'
'Minyaev, Mikhail E.'
'Ananikov, Valentine P.'

_publ_section_title
;
 Synthesis and a combined experimental/theoretical structural study of a
 comprehensive set of Pd/NHC complexes with <i>o</i>-, <i>m</i>-, and
 <i>p</i>-halogen-substituted aryl groups (X = F, Cl, Br, CF<sub>3</sub>).
;
_journal_name_full 'Dalton transactions (Cambridge, England : 2003)'
_journal_paper_doi 10.1039/d2dt03665g
_journal_year 2023
_chemical_formula_moiety 'C20 H15 Cl4 N3 Pd'
_chemical_formula_sum 'C20 H15 Cl4 N3 Pd'
_chemical_formula_weight 545.55
_space_group_crystal_system monoclinic
_space_group_IT_number 14
_space_group_name_Hall '-P 2ybc'
_space_group_name_H-M_alt 'P 1 21/c 1'
_atom_sites_solution_hydrogens difmap
_atom_sites_solution_primary dual
_atom_sites_solution_secondary difmap
_audit_creation_method SHELXL-2018/3
_audit_update_record
;
2022-11-06 deposited with the CCDC.	2023-02-13 downloaded from the CCDC.
;
_cell_angle_alpha 90
_cell_angle_beta 115.6740(10)
_cell_angle_gamma 90
_cell_formula_units_Z 4
_cell_length_a 13.5230(3)
_cell_length_b 11.9245(3)
_cell_length_c 14.5709(4)
_cell_measurement_reflns_used 9899
_cell_measurement_temperature 100(2)
_cell_measurement_theta_max 30.88
_cell_measurement_theta_min 2.39
_cell_volume 2117.66(9)
_computing_cell_refinement 'SAINT V8.40A (Bruker, 2019)'
_computing_data_collection '<i>APEX3</i> (Bruker, 2019)'
_computing_data_reduction 'SAINT V8.40A (Bruker, 2019)'
_computing_molecular_graphics 'SHELXTL (Sheldrick, Acta Cryst., 2008, A64, 112-122)'
_computing_publication_material 'SHELXTL (Sheldrick, Acta Cryst., 2008, A64, 112-122)'
_computing_structure_refinement 'SHELXL-2018 (Sheldrick, Acta Cryst., 2015, C71, 3-8)'
_computing_structure_solution 'SHELXT (Sheldrick, Acta Cryst., 2015, A71, 3-8)'
_diffrn_ambient_temperature 100(2)
_diffrn_detector_area_resol_mean 7.31
_diffrn_measured_fraction_theta_full 1.000
_diffrn_measured_fraction_theta_max 1.000
_diffrn_measurement_device_type 'Bruker AXS D8 QUEST, Photon III detector'
_diffrn_measurement_method '\f and \w shutterless scans'
_diffrn_radiation_monochromator graphite
_diffrn_radiation_type MoK\a
_diffrn_radiation_wavelength 0.71073
_diffrn_reflns_av_R_equivalents 0.1122
_diffrn_reflns_av_unetI/netI 0.0660
_diffrn_reflns_Laue_measured_fraction_full 1.000
_diffrn_reflns_Laue_measured_fraction_max 1.000
_diffrn_reflns_limit_h_max 20
_diffrn_reflns_limit_h_min -20
_diffrn_reflns_limit_k_max 18
_diffrn_reflns_limit_k_min -18
_diffrn_reflns_limit_l_max 22
_diffrn_reflns_limit_l_min -22
_diffrn_reflns_number 86820
_diffrn_reflns_point_group_measured_fraction_full 1.000
_diffrn_reflns_point_group_measured_fraction_max 1.000
_diffrn_reflns_theta_full 25.242
_diffrn_reflns_theta_max 33.216
_diffrn_reflns_theta_min 2.307
_diffrn_source 'sealed X-ray tube'
_diffrn_source_current 30
_diffrn_source_power 1.5
_diffrn_source_size '0.6 mm, fine-focus'
_diffrn_source_voltage 50
_exptl_absorpt_coefficient_mu 1.392
_exptl_absorpt_correction_T_max 0.5659
_exptl_absorpt_correction_T_min 0.5116
_exptl_absorpt_correction_type multi-scan
_exptl_absorpt_process_details 'SADABS 2016/2 (Krause et al., J. Appl. Cryst. 2015, 48, 3-10)'
_exptl_crystal_colour colourless
_exptl_crystal_density_diffrn 1.711
_exptl_crystal_density_method 'not measured'
_exptl_crystal_description block
_exptl_crystal_F_000 1080
_exptl_crystal_size_max 0.178
_exptl_crystal_size_mid 0.098
_exptl_crystal_size_min 0.086
_refine_diff_density_max 1.150
_refine_diff_density_min -1.569
_refine_diff_density_rms 0.153
_refine_ls_extinction_coef 0.0022(3)
_refine_ls_extinction_expression Fc^*^=kFc[1+0.001xFc^2^\l^3^/sin(2\q)]^-1/4^
_refine_ls_extinction_method 'SHELXL-2018/3 (Sheldrick 2018)'
_refine_ls_goodness_of_fit_ref 1.017
_refine_ls_hydrogen_treatment refall
_refine_ls_matrix_type full
_refine_ls_number_parameters 314
_refine_ls_number_reflns 8115
_refine_ls_number_restraints 6
_refine_ls_restrained_S_all 1.017
_refine_ls_R_factor_all 0.0883
_refine_ls_R_factor_gt 0.0461
_refine_ls_shift/su_max 0.002
_refine_ls_shift/su_mean 0.000
_refine_ls_structure_factor_coef Fsqd
_refine_ls_weighting_details 'w=1/[\s^2^(Fo^2^)+(0.0430P)^2^+1.3379P] where P=(Fo^2^+2Fc^2^)/3'
_refine_ls_weighting_scheme calc
_refine_ls_wR_factor_gt 0.0884
_refine_ls_wR_factor_ref 0.1027
_reflns_Friedel_coverage 0.000
_reflns_number_gt 5400
_reflns_number_total 8115
_reflns_threshold_expression 'I > 2\s(I)'
_cod_data_source_file d2dt03665g2.cif
_cod_data_source_block 3d
_cod_original_sg_symbol_H-M 'P 21/c'
_cod_database_code 7712543
_shelx_shelxl_version_number 2018/3
_shelx_space_group_comment
;
The symmetry employed for this shelxl refinement is uniquely defined
by the following loop, which should always be used as a source of
symmetry information in preference to the above space-group names.
They are only intended as comments.
;
_shelx_estimated_absorpt_t_min 0.790
_shelx_estimated_absorpt_t_max 0.890

loop_
_space_group_symop_operation_xyz
'x, y, z'
'-x, y+1/2, -z+1/2'
'-x, -y, -z'
'x, -y-1/2, z-1/2'

loop_
_atom_site_label
_atom_site_type_symbol
_atom_site_fract_x
_atom_site_fract_y
_atom_site_fract_z
_atom_site_U_iso_or_equiv
_atom_site_adp_type
_atom_site_occupancy
_atom_site_site_symmetry_order
_atom_site_calc_flag
_atom_site_refinement_flags_posn
_atom_site_refinement_flags_adp
_atom_site_refinement_flags_occupancy
_atom_site_disorder_assembly
_atom_site_disorder_group
Pd1 Pd 0.75267(2) 0.77102(2) 0.49048(2) 0.01736(7) Uani 1 1 d . . . . .
Cl1 Cl 0.67521(6) 0.86466(6) 0.33636(5) 0.02280(15) Uani 1 1 d . . . . .
Cl2 Cl 0.81545(6) 0.66850(7) 0.63811(5) 0.02667(17) Uani 1 1 d . . . . .
Cl3 Cl 0.34656(7) 0.77411(9) 0.26820(7) 0.0388(2) Uani 1 1 d . . . . .
Cl4 Cl 0.77212(8) 0.35534(8) 0.51164(7) 0.0358(2) Uani 1 1 d . . . . .
N1 N 0.5378(2) 0.6522(2) 0.42665(18) 0.0190(5) Uani 1 1 d . . . . .
N2 N 0.6515(2) 0.5576(2) 0.39076(18) 0.0205(5) Uani 1 1 d . . . . .
N3 N 0.8795(2) 0.8903(2) 0.55639(19) 0.0222(5) Uani 1 1 d . . . . .
C1 C 0.6400(2) 0.6554(3) 0.4318(2) 0.0187(6) Uani 1 1 d . . . . .
C2 C 0.5553(3) 0.4940(3) 0.3580(2) 0.0235(6) Uani 1 1 d . . . . .
H2 H 0.547(3) 0.424(3) 0.324(3) 0.033(10) Uiso 1 1 d . . . . .
C3 C 0.4846(3) 0.5527(3) 0.3809(2) 0.0228(6) Uani 1 1 d . . . . .
H3 H 0.408(3) 0.539(3) 0.372(2) 0.022(9) Uiso 1 1 d . . . . .
C4 C 0.4931(2) 0.7398(3) 0.4641(2) 0.0213(6) Uani 1 1 d . . . . .
C5 C 0.4062(3) 0.8039(3) 0.3977(3) 0.0267(7) Uani 1 1 d . . . . .
C6 C 0.3665(3) 0.8925(3) 0.4348(3) 0.0390(9) Uani 1 1 d D . . . .
H6 H 0.313(3) 0.934(3) 0.390(3) 0.053(13) Uiso 1 1 d D . . . .
C7 C 0.4144(3) 0.9146(4) 0.5377(4) 0.0440(10) Uani 1 1 d D . . . .
H7 H 0.392(3) 0.971(3) 0.564(3) 0.043(12) Uiso 1 1 d D . . . .
C8 C 0.4985(3) 0.8492(4) 0.6037(3) 0.0392(9) Uani 1 1 d D . . . .
H8 H 0.522(3) 0.869(3) 0.6679(19) 0.037(11) Uiso 1 1 d D . . . .
C9 C 0.5391(3) 0.7618(3) 0.5681(3) 0.0261(7) Uani 1 1 d D . . . .
H9 H 0.590(3) 0.716(3) 0.610(3) 0.037(11) Uiso 1 1 d D . . . .
C10 C 0.7490(2) 0.5267(3) 0.3807(2) 0.0211(6) Uani 1 1 d . . . . .
C11 C 0.8109(3) 0.4345(3) 0.4325(2) 0.0254(6) Uani 1 1 d . . . . .
C12 C 0.9038(3) 0.4047(3) 0.4209(3) 0.0301(7) Uani 1 1 d . . . . .
H12 H 0.943(3) 0.343(3) 0.458(3) 0.026(9) Uiso 1 1 d . . . . .
C13 C 0.9351(3) 0.4681(3) 0.3582(3) 0.0333(8) Uani 1 1 d . . . . .
H13 H 0.997(4) 0.452(4) 0.354(3) 0.056(14) Uiso 1 1 d . . . . .
C14 C 0.8751(3) 0.5603(3) 0.3081(3) 0.0308(8) Uani 1 1 d . . . . .
H14 H 0.891(3) 0.606(3) 0.265(3) 0.037(11) Uiso 1 1 d . . . . .
C15 C 0.7813(3) 0.5907(3) 0.3185(2) 0.0252(6) Uani 1 1 d . . . . .
H15 H 0.742(3) 0.651(3) 0.290(3) 0.024(9) Uiso 1 1 d . . . . .
C16 C 0.8649(3) 0.9995(3) 0.5323(3) 0.0265(7) Uani 1 1 d . . . . .
H16 H 0.795(3) 1.025(3) 0.483(3) 0.032(10) Uiso 1 1 d . . . . .
C17 C 0.9468(3) 1.0793(3) 0.5750(3) 0.0325(8) Uani 1 1 d . . . . .
H17 H 0.927(3) 1.156(3) 0.557(3) 0.029(10) Uiso 1 1 d . . . . .
C18 C 1.0504(3) 1.0448(4) 0.6432(3) 0.0365(9) Uani 1 1 d . . . . .
H18 H 1.110(3) 1.095(3) 0.670(3) 0.040(11) Uiso 1 1 d . . . . .
C19 C 1.0665(3) 0.9336(4) 0.6690(3) 0.0341(8) Uani 1 1 d . . . . .
H19 H 1.137(4) 0.904(3) 0.710(3) 0.047(12) Uiso 1 1 d . . . . .
C20 C 0.9809(3) 0.8586(3) 0.6263(2) 0.0275(7) Uani 1 1 d . . . . .
H20 H 0.988(3) 0.784(3) 0.641(3) 0.033(11) Uiso 1 1 d . . . . .

loop_
_atom_site_aniso_label
_atom_site_aniso_U_11
_atom_site_aniso_U_22
_atom_site_aniso_U_33
_atom_site_aniso_U_23
_atom_site_aniso_U_13
_atom_site_aniso_U_12
Pd1 0.01570(10) 0.02158(11) 0.01489(10) -0.00017(9) 0.00669(7) 0.00014(9)
Cl1 0.0234(3) 0.0259(4) 0.0175(3) 0.0032(3) 0.0074(3) 0.0013(3)
Cl2 0.0237(4) 0.0364(5) 0.0188(3) 0.0078(3) 0.0081(3) 0.0056(3)
Cl3 0.0322(4) 0.0502(6) 0.0293(4) 0.0164(4) 0.0088(3) 0.0069(4)
Cl4 0.0388(5) 0.0330(5) 0.0387(5) 0.0100(4) 0.0198(4) 0.0066(4)
N1 0.0178(11) 0.0216(13) 0.0181(11) 0.0001(9) 0.0082(9) 0.0000(10)
N2 0.0223(12) 0.0220(13) 0.0184(11) -0.0019(9) 0.0100(10) -0.0007(10)
N3 0.0204(12) 0.0298(15) 0.0193(12) -0.0048(10) 0.0112(10) -0.0035(11)
C1 0.0182(13) 0.0231(15) 0.0162(12) 0.0023(11) 0.0089(11) 0.0012(11)
C2 0.0235(15) 0.0227(16) 0.0223(14) -0.0042(12) 0.0081(12) -0.0039(13)
C3 0.0196(14) 0.0243(16) 0.0241(14) -0.0020(12) 0.0092(12) -0.0053(12)
C4 0.0205(14) 0.0204(15) 0.0277(14) -0.0009(11) 0.0148(12) -0.0005(11)
C5 0.0226(15) 0.0259(17) 0.0336(17) 0.0051(13) 0.0140(13) -0.0003(13)
C6 0.0258(18) 0.031(2) 0.061(3) 0.0052(18) 0.0200(19) 0.0059(15)
C7 0.0273(19) 0.038(2) 0.072(3) -0.021(2) 0.027(2) -0.0011(17)
C8 0.0276(18) 0.049(2) 0.044(2) -0.0234(19) 0.0188(17) -0.0092(17)
C9 0.0185(14) 0.0332(19) 0.0284(15) -0.0073(14) 0.0118(13) -0.0032(13)
C10 0.0180(13) 0.0256(16) 0.0201(13) -0.0057(11) 0.0087(11) -0.0017(12)
C11 0.0277(16) 0.0262(17) 0.0225(14) -0.0044(12) 0.0110(13) -0.0008(13)
C12 0.0253(17) 0.0317(19) 0.0306(17) -0.0047(14) 0.0097(14) 0.0073(14)
C13 0.0225(16) 0.047(2) 0.0331(18) -0.0056(16) 0.0149(15) 0.0034(16)
C14 0.0294(17) 0.042(2) 0.0262(16) -0.0019(15) 0.0170(14) -0.0017(15)
C15 0.0260(16) 0.0283(18) 0.0225(14) -0.0023(13) 0.0115(13) 0.0032(14)
C16 0.0243(16) 0.0301(18) 0.0287(16) -0.0061(13) 0.0148(14) -0.0016(14)
C17 0.037(2) 0.034(2) 0.0373(19) -0.0132(16) 0.0254(17) -0.0102(16)
C18 0.0344(19) 0.056(3) 0.0242(16) -0.0199(17) 0.0179(15) -0.0182(18)
C19 0.0211(16) 0.057(3) 0.0230(16) -0.0048(16) 0.0083(13) -0.0049(16)
C20 0.0219(15) 0.037(2) 0.0229(15) -0.0039(14) 0.0095(13) -0.0021(14)

loop_
_atom_type_symbol
_atom_type_description
_atom_type_scat_dispersion_real
_atom_type_scat_dispersion_imag
_atom_type_scat_source
C C 0.0033 0.0016 'International Tables Vol C Tables 4.2.6.8 and 6.1.1.4'
H H 0.0000 0.0000 'International Tables Vol C Tables 4.2.6.8 and 6.1.1.4'
N N 0.0061 0.0033 'International Tables Vol C Tables 4.2.6.8 and 6.1.1.4'
Cl Cl 0.1484 0.1585 'International Tables Vol C Tables 4.2.6.8 and 6.1.1.4'
Pd Pd -0.9988 1.0072 'International Tables Vol C Tables 4.2.6.8 and 6.1.1.4'

loop_
_geom_angle_atom_site_label_1
_geom_angle_atom_site_label_2
_geom_angle_atom_site_label_3
_geom_angle
_geom_angle_site_symmetry_1
_geom_angle_site_symmetry_3
_geom_angle_publ_flag
C1 Pd1 N3 177.50(12) . . ?
C1 Pd1 Cl2 86.32(8) . . ?
N3 Pd1 Cl2 91.98(7) . . ?
C1 Pd1 Cl1 88.67(8) . . ?
N3 Pd1 Cl1 93.06(7) . . ?
Cl2 Pd1 Cl1 174.85(3) . . ?
C1 N1 C3 110.7(2) . . ?
C1 N1 C4 123.4(3) . . ?
C3 N1 C4 125.9(3) . . ?
C1 N2 C2 110.5(2) . . ?
C1 N2 C10 123.6(3) . . ?
C2 N2 C10 125.8(3) . . ?
C16 N3 C20 116.9(3) . . ?
C16 N3 Pd1 122.4(2) . . ?
C20 N3 Pd1 120.7(2) . . ?
N1 C1 N2 105.2(3) . . ?
N1 C1 Pd1 128.9(2) . . ?
N2 C1 Pd1 125.8(2) . . ?
C3 C2 N2 106.9(3) . . ?
C3 C2 H2 131(2) . . ?
N2 C2 H2 122(2) . . ?
C2 C3 N1 106.7(3) . . ?
C2 C3 H3 134(2) . . ?
N1 C3 H3 119.7(19) . . ?
C5 C4 C9 120.1(3) . . ?
C5 C4 N1 120.6(3) . . ?
C9 C4 N1 119.3(3) . . ?
C4 C5 C6 120.0(3) . . ?
C4 C5 Cl3 120.0(3) . . ?
C6 C5 Cl3 120.0(3) . . ?
C7 C6 C5 119.2(4) . . ?
C7 C6 H6 122(3) . . ?
C5 C6 H6 118(3) . . ?
C8 C7 C6 120.7(4) . . ?
C8 C7 H7 117(3) . . ?
C6 C7 H7 122(3) . . ?
C7 C8 C9 120.7(4) . . ?
C7 C8 H8 114(3) . . ?
C9 C8 H8 125(3) . . ?
C8 C9 C4 119.2(3) . . ?
C8 C9 H9 122(3) . . ?
C4 C9 H9 119(3) . . ?
C11 C10 C15 120.1(3) . . ?
C11 C10 N2 120.8(3) . . ?
C15 C10 N2 119.2(3) . . ?
C12 C11 C10 120.2(3) . . ?
C12 C11 Cl4 119.5(3) . . ?
C10 C11 Cl4 120.4(2) . . ?
C11 C12 C13 119.5(3) . . ?
C11 C12 H12 117(2) . . ?
C13 C12 H12 124(2) . . ?
C14 C13 C12 120.5(3) . . ?
C14 C13 H13 120(3) . . ?
C12 C13 H13 120(3) . . ?
C13 C14 C15 120.5(3) . . ?
C13 C14 H14 125(2) . . ?
C15 C14 H14 115(2) . . ?
C14 C15 C10 119.2(3) . . ?
C14 C15 H15 124(2) . . ?
C10 C15 H15 117(2) . . ?
N3 C16 C17 123.4(3) . . ?
N3 C16 H16 120(2) . . ?
C17 C16 H16 117(2) . . ?
C18 C17 C16 118.8(4) . . ?
C18 C17 H17 124(2) . . ?
C16 C17 H17 117(2) . . ?
C19 C18 C17 118.4(4) . . ?
C19 C18 H18 120(3) . . ?
C17 C18 H18 122(3) . . ?
C18 C19 C20 120.0(4) . . ?
C18 C19 H19 122(3) . . ?
C20 C19 H19 117(3) . . ?
N3 C20 C19 122.4(4) . . ?
N3 C20 H20 115(3) . . ?
C19 C20 H20 123(3) . . ?

loop_
_geom_bond_atom_site_label_1
_geom_bond_atom_site_label_2
_geom_bond_distance
_geom_bond_site_symmetry_2
_geom_bond_publ_flag
Pd1 C1 1.956(3) . ?
Pd1 N3 2.112(3) . ?
Pd1 Cl2 2.2935(8) . ?
Pd1 Cl1 2.3128(7) . ?
Cl3 C5 1.738(4) . ?
Cl4 C11 1.738(3) . ?
N1 C1 1.351(4) . ?
N1 C3 1.397(4) . ?
N1 C4 1.429(4) . ?
N2 C1 1.351(4) . ?
N2 C2 1.399(4) . ?
N2 C10 1.436(4) . ?
N3 C16 1.342(4) . ?
N3 C20 1.360(4) . ?
C2 C3 1.339(4) . ?
C2 H2 0.95(4) . ?
C3 H3 1.00(3) . ?
C4 C5 1.384(4) . ?
C4 C9 1.390(4) . ?
C5 C6 1.395(5) . ?
C6 C7 1.377(6) . ?
C6 H6 0.88(2) . ?
C7 C8 1.370(6) . ?
C7 H7 0.89(2) . ?
C8 C9 1.380(5) . ?
C8 H8 0.88(2) . ?
C9 H9 0.88(2) . ?
C10 C11 1.390(4) . ?
C10 C15 1.392(4) . ?
C11 C12 1.384(4) . ?
C12 C13 1.387(5) . ?
C12 H12 0.93(4) . ?
C13 C14 1.374(5) . ?
C13 H13 0.89(5) . ?
C14 C15 1.389(4) . ?
C14 H14 0.93(4) . ?
C15 H15 0.89(4) . ?
C16 C17 1.387(5) . ?
C16 H16 0.95(4) . ?
C17 C18 1.384(6) . ?
C17 H17 0.95(4) . ?
C18 C19 1.370(6) . ?
C18 H18 0.95(4) . ?
C19 C20 1.380(5) . ?
C19 H19 0.95(4) . ?
C20 H20 0.91(4) . ?

loop_
_geom_torsion_atom_site_label_1
_geom_torsion_atom_site_label_2
_geom_torsion_atom_site_label_3
_geom_torsion_atom_site_label_4
_geom_torsion
_geom_torsion_site_symmetry_1
_geom_torsion_site_symmetry_2
_geom_torsion_site_symmetry_3
_geom_torsion_site_symmetry_4
_geom_torsion_publ_flag
C3 N1 C1 N2 -0.8(3) . . . . ?
C4 N1 C1 N2 178.9(3) . . . . ?
C3 N1 C1 Pd1 -178.4(2) . . . . ?
C4 N1 C1 Pd1 1.3(4) . . . . ?
C2 N2 C1 N1 1.1(3) . . . . ?
C10 N2 C1 N1 179.6(3) . . . . ?
C2 N2 C1 Pd1 178.8(2) . . . . ?
C10 N2 C1 Pd1 -2.7(4) . . . . ?
C1 N2 C2 C3 -1.1(3) . . . . ?
C10 N2 C2 C3 -179.5(3) . . . . ?
N2 C2 C3 N1 0.5(3) . . . . ?
C1 N1 C3 C2 0.2(3) . . . . ?
C4 N1 C3 C2 -179.5(3) . . . . ?
C1 N1 C4 C5 113.1(3) . . . . ?
C3 N1 C4 C5 -67.3(4) . . . . ?
C1 N1 C4 C9 -65.7(4) . . . . ?
C3 N1 C4 C9 113.9(3) . . . . ?
C9 C4 C5 C6 1.7(5) . . . . ?
N1 C4 C5 C6 -177.0(3) . . . . ?
C9 C4 C5 Cl3 -178.4(2) . . . . ?
N1 C4 C5 Cl3 2.8(4) . . . . ?
C4 C5 C6 C7 -0.5(5) . . . . ?
Cl3 C5 C6 C7 179.6(3) . . . . ?
C5 C6 C7 C8 -1.3(6) . . . . ?
C6 C7 C8 C9 1.7(6) . . . . ?
C7 C8 C9 C4 -0.5(6) . . . . ?
C5 C4 C9 C8 -1.3(5) . . . . ?
N1 C4 C9 C8 177.5(3) . . . . ?
C1 N2 C10 C11 116.3(3) . . . . ?
C2 N2 C10 C11 -65.4(4) . . . . ?
C1 N2 C10 C15 -63.3(4) . . . . ?
C2 N2 C10 C15 114.9(3) . . . . ?
C15 C10 C11 C12 -1.3(5) . . . . ?
N2 C10 C11 C12 179.0(3) . . . . ?
C15 C10 C11 Cl4 179.1(2) . . . . ?
N2 C10 C11 Cl4 -0.5(4) . . . . ?
C10 C11 C12 C13 0.7(5) . . . . ?
Cl4 C11 C12 C13 -179.7(3) . . . . ?
C11 C12 C13 C14 0.4(5) . . . . ?
C12 C13 C14 C15 -0.8(5) . . . . ?
C13 C14 C15 C10 0.2(5) . . . . ?
C11 C10 C15 C14 0.9(5) . . . . ?
N2 C10 C15 C14 -179.5(3) . . . . ?
C20 N3 C16 C17 -0.2(4) . . . . ?
Pd1 N3 C16 C17 179.7(2) . . . . ?
N3 C16 C17 C18 2.5(5) . . . . ?
C16 C17 C18 C19 -2.8(5) . . . . ?
C17 C18 C19 C20 0.9(5) . . . . ?
C16 N3 C20 C19 -1.8(4) . . . . ?
Pd1 N3 C20 C19 178.3(2) . . . . ?
C18 C19 C20 N3 1.5(5) . . . . ?
